data_4063232
loop_
_publ_author_name
'Shabana A. Ahmed'
'Michael S. Hill'
'Peter B. Hitchcock'

_publ_section_title
;
 Synthesis and M-C\g Hemilability of Group 2
 Bis(phosphinimino)methanides
;
_journal_issue 2
_journal_name_full Organometallics
_journal_page_first 394
_journal_page_last 402
_journal_paper_doi 10.1021/om050811h
_journal_volume 25
_journal_year 2006
_chemical_absolute_configuration ad
_chemical_compound_source 'synthesis as described'
_chemical_formula_moiety 'C47 H51 Cl1 Mg N2 O P2, C7 H8'
_chemical_formula_sum 'C54 H59 Cl Mg N2 O P2'
_chemical_formula_weight 873.73
_chemical_name_common
;
[MgCl(thf)(mesNPPh2CHPPh2Nmes)].toluene
;
_space_group_crystal_system tetragonal
_space_group_IT_number 82
_space_group_name_Hall 'I -4'
_space_group_name_H-M_alt 'I -4'
_atom_sites_solution_hydrogens geom
_atom_sites_solution_primary direct
_atom_sites_solution_secondary difmap
_audit_conform_dict_location ftp://ftp.iucr.org/pub/cif_core.dic
_audit_conform_dict_name cif_core.dic
_audit_conform_dict_version 2.2
_audit_creation_date 2003-03-11T13:50:33-00:00
_audit_creation_method 'WinGX routine CIF_UPDATE'
_cell_angle_alpha 90
_cell_angle_beta 90
_cell_angle_gamma 90
_cell_formula_units_Z 8
_cell_length_a 30.8401(2)
_cell_length_b 30.8401(2)
_cell_length_c 10.2288(1)
_cell_measurement_reflns_used 40312
_cell_measurement_temperature 173(2)
_cell_measurement_theta_max 27.485
_cell_measurement_theta_min 3.705
_cell_measurement_wavelength 0.71073
_cell_volume 9728.73(13)
_computing_cell_refinement 'HKL Scalepack (Otwinowski & Minor 1997)'
_computing_data_collection 'Collect (Nonius BV, 1997-2000)'
_computing_data_reduction 'HKL Denzo and Scalepack (Otwinowski & Minor 1997)'
_computing_molecular_graphics 'Ortep-3 for Windows (Farrugia, 1997)'
_computing_publication_material 'WinGX publication routines (Farrugia, 1999)'
_computing_structure_refinement 'SHELXL-97 (Sheldrick, 1997)'
_computing_structure_solution 'SHELXS-97 (Sheldrick, 1997)'
_diffrn_ambient_temperature 173(2)
_diffrn_measured_fraction_theta_full 0.993
_diffrn_measured_fraction_theta_max 0.993
_diffrn_measurement_device '95mm CCD camera on \k-goniostat'
_diffrn_measurement_device_type KappaCCD
_diffrn_measurement_method CCD
_diffrn_radiation_monochromator graphite
_diffrn_radiation_probe x-ray
_diffrn_radiation_type MoK\a
_diffrn_radiation_wavelength 0.71073
_diffrn_reflns_av_R_equivalents 0.0642
_diffrn_reflns_av_unetI/netI 0.0389
_diffrn_reflns_limit_h_max 39
_diffrn_reflns_limit_h_min -39
_diffrn_reflns_limit_k_max 40
_diffrn_reflns_limit_k_min -40
_diffrn_reflns_limit_l_max 13
_diffrn_reflns_limit_l_min -12
_diffrn_reflns_number 61840
_diffrn_reflns_theta_full 27.51
_diffrn_reflns_theta_max 27.51
_diffrn_reflns_theta_min 3.74
_exptl_absorpt_coefficient_mu 0.197
_exptl_absorpt_correction_type none
_exptl_crystal_colour colourless
_exptl_crystal_density_diffrn 1.193
_exptl_crystal_density_method 'not measured'
_exptl_crystal_description prism
_exptl_crystal_F_000 3712
_exptl_crystal_size_max 0.3
_exptl_crystal_size_mid 0.15
_exptl_crystal_size_min 0.15
_refine_diff_density_max 0.263
_refine_diff_density_min -0.303
_refine_diff_density_rms 0.037
_refine_ls_abs_structure_details 'Flack H D (1983), Acta Cryst. A39, 876-881'
_refine_ls_abs_structure_Flack 0.02(4)
_refine_ls_extinction_coef 0.00051(10)
_refine_ls_extinction_expression Fc^*^=kFc[1+0.001xFc^2^\l^3^/sin(2\q)]^-1/4^
_refine_ls_extinction_method SHELXL
_refine_ls_goodness_of_fit_ref 1.031
_refine_ls_hydrogen_treatment riding
_refine_ls_matrix_type full
_refine_ls_number_parameters 555
_refine_ls_number_reflns 11117
_refine_ls_number_restraints 0
_refine_ls_restrained_S_all 1.031
_refine_ls_R_factor_all 0.047
_refine_ls_R_factor_gt 0.038
_refine_ls_shift/su_max 0.001
_refine_ls_shift/su_mean 0
_refine_ls_structure_factor_coef Fsqd
_refine_ls_weighting_details 'calc w=1/[\s^2^(Fo^2^)+(0.0344P)^2^+6.9211P] where P=(Fo^2^+2Fc^2^)/3'
_refine_ls_weighting_scheme calc
_refine_ls_wR_factor_gt 0.0831
_refine_ls_wR_factor_ref 0.0873
_reflns_number_gt 9918
_reflns_number_total 11117
_reflns_threshold_expression >2sigma(I)
_cod_original_sg_symbol_H-M I-4
_cod_database_code 4063232

loop_
_space_group_symop_id
_space_group_symop_operation_xyz
1 'x, y, z'
2 '-x, -y, z'
3 'y, -x, -z'
4 '-y, x, -z'
5 'x+1/2, y+1/2, z+1/2'
6 '-x+1/2, -y+1/2, z+1/2'
7 'y+1/2, -x+1/2, -z+1/2'
8 '-y+1/2, x+1/2, -z+1/2'

loop_
_atom_site_label
_atom_site_type_symbol
_atom_site_fract_x
_atom_site_fract_y
_atom_site_fract_z
_atom_site_U_iso_or_equiv
_atom_site_adp_type
_atom_site_occupancy
_atom_site_symmetry_multiplicity
_atom_site_calc_flag
_atom_site_refinement_flags
Mg Mg 0.25763(2) 0.446183(19) 0.23679(7) 0.02900(15) Uani 1 1 d .
Cl Cl 0.26775(2) 0.47707(2) 0.44077(7) 0.0581(2) Uani 1 1 d .
P1 P 0.226311(14) 0.352370(14) 0.25637(5) 0.02017(10) Uani 1 1 d .
P2 P 0.323603(14) 0.375365(14) 0.17139(4) 0.01983(10) Uani 1 1 d .
O1 O 0.23445(5) 0.49665(5) 0.1306(2) 0.0557(5) Uani 1 1 d .
N1 N 0.20988(5) 0.40057(5) 0.21812(16) 0.0235(3) Uani 1 1 d .
N2 N 0.31247(5) 0.42601(5) 0.14326(16) 0.0238(3) Uani 1 1 d .
C1 C 0.28186(5) 0.35012(6) 0.2519(2) 0.0233(4) Uani 1 1 d .
H1 H 0.2925 0.3288 0.3108 0.028 Uiso 1 1 calc R
C2 C 0.19875(6) 0.31076(5) 0.15947(18) 0.0223(4) Uani 1 1 d .
C3 C 0.22359(7) 0.27817(6) 0.10270(19) 0.0270(4) Uani 1 1 d .
H3 H 0.254 0.2775 0.1176 0.032 Uiso 1 1 calc R
C4 C 0.20453(7) 0.24659(7) 0.0244(2) 0.0348(5) Uani 1 1 d .
H4 H 0.222 0.2248 -0.0144 0.042 Uiso 1 1 calc R
C5 C 0.16058(8) 0.24675(7) 0.0029(2) 0.0362(5) Uani 1 1 d .
H5 H 0.1478 0.2256 -0.0523 0.043 Uiso 1 1 calc R
C6 C 0.13501(7) 0.27806(7) 0.0624(2) 0.0345(5) Uani 1 1 d .
H6 H 0.1045 0.2779 0.0494 0.041 Uiso 1 1 calc R
C7 C 0.15375(6) 0.30963(6) 0.1405(2) 0.0291(4) Uani 1 1 d .
H7 H 0.1359 0.3307 0.1817 0.035 Uiso 1 1 calc R
C8 C 0.21386(6) 0.33590(6) 0.42442(18) 0.0230(4) Uani 1 1 d .
C9 C 0.23349(7) 0.35942(7) 0.5256(2) 0.0304(4) Uani 1 1 d .
H9 H 0.2521 0.3831 0.5056 0.036 Uiso 1 1 calc R
C10 C 0.22584(7) 0.34828(7) 0.6544(2) 0.0353(5) Uani 1 1 d .
H10 H 0.2393 0.3643 0.7225 0.042 Uiso 1 1 calc R
C11 C 0.19880(7) 0.31412(7) 0.6853(2) 0.0370(5) Uani 1 1 d .
H11 H 0.1938 0.3066 0.7741 0.044 Uiso 1 1 calc R
C12 C 0.17894(7) 0.29088(7) 0.5859(2) 0.0350(5) Uani 1 1 d .
H12 H 0.16 0.2676 0.6066 0.042 Uiso 1 1 calc R
C13 C 0.18658(6) 0.30157(6) 0.4562(2) 0.0283(4) Uani 1 1 d .
H13 H 0.1731 0.2853 0.3886 0.034 Uiso 1 1 calc R
C14 C 0.36829(6) 0.36497(6) 0.28507(18) 0.0242(4) Uani 1 1 d .
C15 C 0.36787(7) 0.38662(7) 0.4043(2) 0.0332(5) Uani 1 1 d .
H15 H 0.3456 0.4071 0.4221 0.04 Uiso 1 1 calc R
C16 C 0.39935(8) 0.37883(9) 0.4971(2) 0.0437(6) Uani 1 1 d .
H16 H 0.3992 0.3946 0.5768 0.052 Uiso 1 1 calc R
C17 C 0.43121(8) 0.34804(9) 0.4743(2) 0.0462(6) Uani 1 1 d .
H17 H 0.4526 0.3423 0.5389 0.055 Uiso 1 1 calc R
C18 C 0.43167(7) 0.32592(8) 0.3582(2) 0.0404(5) Uani 1 1 d .
H18 H 0.4535 0.3048 0.3426 0.049 Uiso 1 1 calc R
C19 C 0.40056(6) 0.33401(6) 0.2628(2) 0.0296(4) Uani 1 1 d .
H19 H 0.4012 0.3185 0.1825 0.036 Uiso 1 1 calc R
C20 C 0.34291(6) 0.35137(6) 0.01945(18) 0.0232(4) Uani 1 1 d .
C21 C 0.38343(6) 0.36286(6) -0.0306(2) 0.0287(4) Uani 1 1 d .
H21 H 0.4019 0.3814 0.0182 0.034 Uiso 1 1 calc R
C22 C 0.39681(7) 0.34735(7) -0.1512(2) 0.0390(5) Uani 1 1 d .
H22 H 0.4244 0.3552 -0.1847 0.047 Uiso 1 1 calc R
C23 C 0.36977(8) 0.32031(7) -0.2229(2) 0.0427(5) Uani 1 1 d .
H23 H 0.379 0.3097 -0.3056 0.051 Uiso 1 1 calc R
C24 C 0.32958(8) 0.30874(7) -0.1748(2) 0.0391(5) Uani 1 1 d .
H24 H 0.3111 0.2903 -0.224 0.047 Uiso 1 1 calc R
C25 C 0.31635(7) 0.32430(6) -0.0538(2) 0.0307(4) Uani 1 1 d .
H25 H 0.2887 0.3163 -0.0206 0.037 Uiso 1 1 calc R
C26 C 0.16499(6) 0.40859(6) 0.1884(2) 0.0253(4) Uani 1 1 d .
C27 C 0.13493(6) 0.41793(6) 0.2878(2) 0.0288(4) Uani 1 1 d .
C28 C 0.09130(6) 0.42344(6) 0.2541(3) 0.0362(5) Uani 1 1 d .
H28 H 0.0709 0.4295 0.3213 0.043 Uiso 1 1 calc R
C29 C 0.07671(7) 0.42036(8) 0.1266(3) 0.0417(5) Uani 1 1 d .
C30 C 0.10716(7) 0.41341(7) 0.0299(2) 0.0382(5) Uani 1 1 d .
H30 H 0.0979 0.4126 -0.0587 0.046 Uiso 1 1 calc R
C31 C 0.15090(6) 0.40751(6) 0.0576(2) 0.0301(4) Uani 1 1 d .
C32 C 0.14833(8) 0.42268(8) 0.4282(2) 0.0394(5) Uani 1 1 d .
H32A H 0.1282 0.4423 0.473 0.059 Uiso 1 1 calc R
H32B H 0.1777 0.4346 0.4324 0.059 Uiso 1 1 calc R
H32C H 0.1478 0.3942 0.4708 0.059 Uiso 1 1 calc R
C33 C 0.02896(8) 0.42561(11) 0.0935(3) 0.0662(9) Uani 1 1 d .
H33A H 0.0249 0.4225 -0.0011 0.099 Uiso 0.5 1 calc PR
H33B H 0.0191 0.4544 0.1212 0.099 Uiso 0.5 1 calc PR
H33C H 0.0121 0.4033 0.139 0.099 Uiso 0.5 1 calc PR
H33D H 0.0125 0.4309 0.1738 0.099 Uiso 0.5 1 calc PR
H33E H 0.0183 0.3991 0.0515 0.099 Uiso 0.5 1 calc PR
H33F H 0.0253 0.4502 0.0337 0.099 Uiso 0.5 1 calc PR
C34 C 0.18231(7) 0.39963(8) -0.0523(2) 0.0398(5) Uani 1 1 d .
H34A H 0.1662 0.3935 -0.1329 0.06 Uiso 1 1 calc R
H34B H 0.2008 0.3748 -0.0308 0.06 Uiso 1 1 calc R
H34C H 0.2003 0.4255 -0.065 0.06 Uiso 1 1 calc R
C35 C 0.33931(6) 0.45090(6) 0.0562(2) 0.0259(4) Uani 1 1 d .
C36 C 0.37266(6) 0.47747(6) 0.1075(2) 0.0306(4) Uani 1 1 d .
C37 C 0.39996(7) 0.49936(7) 0.0202(3) 0.0385(5) Uani 1 1 d .
H37 H 0.4226 0.5169 0.0548 0.046 Uiso 1 1 calc R
C38 C 0.39553(7) 0.49666(7) -0.1136(3) 0.0403(5) Uani 1 1 d .
C39 C 0.36062(7) 0.47321(7) -0.1613(2) 0.0379(5) Uani 1 1 d .
H39 H 0.3559 0.4723 -0.253 0.045 Uiso 1 1 calc R
C40 C 0.33230(7) 0.45101(6) -0.0798(2) 0.0316(4) Uani 1 1 d .
C41 C 0.37887(7) 0.48315(7) 0.2520(2) 0.0363(5) Uani 1 1 d .
H41A H 0.3934 0.4575 0.2879 0.054 Uiso 1 1 calc R
H41B H 0.3506 0.4867 0.2942 0.054 Uiso 1 1 calc R
H41C H 0.3967 0.5089 0.2683 0.054 Uiso 1 1 calc R
C42 C 0.42688(9) 0.51881(9) -0.2039(3) 0.0599(8) Uani 1 1 d .
H42A H 0.4184 0.5133 -0.2948 0.09 Uiso 0.5 1 calc PR
H42B H 0.4561 0.5075 -0.1888 0.09 Uiso 0.5 1 calc PR
H42C H 0.4265 0.5501 -0.1872 0.09 Uiso 0.5 1 calc PR
H42D H 0.449 0.534 -0.1524 0.09 Uiso 0.5 1 calc PR
H42E H 0.4112 0.5398 -0.2584 0.09 Uiso 0.5 1 calc PR
H42F H 0.4409 0.4972 -0.26 0.09 Uiso 0.5 1 calc PR
C43 C 0.29448(8) 0.42801(8) -0.1420(2) 0.0447(6) Uani 1 1 d .
H43A H 0.2777 0.4487 -0.1945 0.067 Uiso 1 1 calc R
H43B H 0.2759 0.4158 -0.0737 0.067 Uiso 1 1 calc R
H43C H 0.3052 0.4047 -0.1984 0.067 Uiso 1 1 calc R
C44 C 0.25992(15) 0.52801(13) 0.0700(7) 0.148(3) Uani 1 1 d .
H44A H 0.2712 0.5166 -0.0138 0.177 Uiso 1 1 calc R
H44B H 0.2849 0.5354 0.1265 0.177 Uiso 1 1 calc R
C45 C 0.23352(11) 0.56741(10) 0.0455(5) 0.0802(11) Uani 1 1 d .
H45A H 0.248 0.5936 0.0805 0.096 Uiso 1 1 calc R
H45B H 0.2283 0.5715 -0.0492 0.096 Uiso 1 1 calc R
C46 C 0.19268(12) 0.55878(10) 0.1155(4) 0.0829(11) Uani 1 1 d .
H46A H 0.1912 0.5764 0.1962 0.099 Uiso 1 1 calc R
H46B H 0.1675 0.5662 0.0596 0.099 Uiso 1 1 calc R
C47 C 0.19227(12) 0.51511(12) 0.1460(8) 0.153(3) Uani 1 1 d .
H47A H 0.1715 0.4999 0.0882 0.184 Uiso 1 1 calc R
H47B H 0.1825 0.5112 0.2375 0.184 Uiso 1 1 calc R
C48 C 0.11558(9) 0.53028(10) -0.1908(2) 0.0538(7) Uani 1 1 d .
C49 C 0.13721(9) 0.49461(9) -0.2417(3) 0.0556(6) Uani 1 1 d .
H49 H 0.1251 0.4665 -0.2309 0.067 Uiso 1 1 calc R
C50 C 0.17591(10) 0.49925(10) -0.3077(3) 0.0571(7) Uani 1 1 d .
H50 H 0.1908 0.4743 -0.3388 0.069 Uiso 1 1 calc R
C51 C 0.19299(10) 0.53982(10) -0.3286(3) 0.0618(7) Uani 1 1 d .
H51 H 0.2191 0.5433 -0.3766 0.074 Uiso 1 1 calc R
C52 C 0.17154(11) 0.57562(10) -0.2788(3) 0.0660(8) Uani 1 1 d .
H52 H 0.1833 0.6038 -0.2919 0.079 Uiso 1 1 calc R
C53 C 0.13379(11) 0.57094(9) -0.2111(3) 0.0603(8) Uani 1 1 d .
H53 H 0.1197 0.5959 -0.1771 0.072 Uiso 1 1 calc R
C54 C 0.07373(12) 0.52506(14) -0.1164(4) 0.0822(10) Uani 1 1 d .
H54A H 0.0662 0.4942 -0.1112 0.123 Uiso 0.5 1 calc PR
H54B H 0.0505 0.5408 -0.1617 0.123 Uiso 0.5 1 calc PR
H54C H 0.0772 0.5368 -0.028 0.123 Uiso 0.5 1 calc PR
H54D H 0.0631 0.5536 -0.0894 0.123 Uiso 0.5 1 calc PR
H54E H 0.0788 0.5071 -0.0389 0.123 Uiso 0.5 1 calc PR
H54F H 0.0521 0.5111 -0.1726 0.123 Uiso 0.5 1 calc PR

loop_
_atom_site_aniso_label
_atom_site_aniso_U_11
_atom_site_aniso_U_22
_atom_site_aniso_U_33
_atom_site_aniso_U_23
_atom_site_aniso_U_13
_atom_site_aniso_U_12
Mg 0.0255(3) 0.0194(3) 0.0421(4) -0.0055(3) 0.0032(3) -0.0012(2)
Cl 0.0512(4) 0.0597(4) 0.0634(4) -0.0384(3) 0.0153(3) -0.0189(3)
P1 0.0188(2) 0.0197(2) 0.0220(2) -0.00154(18) 0.00047(19) -0.00147(16)
P2 0.0186(2) 0.0197(2) 0.0211(2) 0.00080(18) -0.00064(18) -0.00077(17)
O1 0.0374(9) 0.0270(8) 0.1027(15) 0.0144(9) 0.0016(9) 0.0072(7)
N1 0.0203(7) 0.0205(7) 0.0296(8) -0.0018(6) 0.0002(6) 0.0003(6)
N2 0.0211(7) 0.0203(7) 0.0302(9) 0.0025(6) -0.0006(6) -0.0018(6)
C1 0.0192(8) 0.0246(8) 0.0263(9) 0.0059(8) 0.0010(8) 0.0007(6)
C2 0.0268(9) 0.0185(8) 0.0217(8) -0.0006(7) 0.0004(7) -0.0029(7)
C3 0.0310(10) 0.0205(9) 0.0294(10) 0.0004(8) 0.0038(8) -0.0031(7)
C4 0.0467(13) 0.0255(10) 0.0321(11) -0.0071(8) 0.0121(10) -0.0053(9)
C5 0.0531(14) 0.0300(11) 0.0256(10) -0.0040(8) -0.0026(9) -0.0154(10)
C6 0.0353(11) 0.0320(11) 0.0362(11) 0.0024(9) -0.0101(9) -0.0083(9)
C7 0.0282(10) 0.0244(9) 0.0347(11) -0.0023(8) -0.0042(8) -0.0011(8)
C8 0.0220(9) 0.0243(9) 0.0226(9) 0.0003(7) 0.0037(7) 0.0021(7)
C9 0.0304(10) 0.0301(10) 0.0306(10) -0.0028(8) 0.0016(8) -0.0053(8)
C10 0.0356(11) 0.0436(12) 0.0268(10) -0.0083(9) -0.0033(9) -0.0040(9)
C11 0.0372(12) 0.0486(13) 0.0251(10) 0.0033(10) 0.0040(9) -0.0015(10)
C12 0.0329(11) 0.0379(11) 0.0343(11) 0.0062(9) 0.0051(9) -0.0072(9)
C13 0.0258(9) 0.0300(10) 0.0291(10) -0.0024(8) 0.0001(8) -0.0048(8)
C14 0.0200(8) 0.0271(9) 0.0254(9) 0.0069(7) -0.0021(7) -0.0032(7)
C15 0.0325(11) 0.0398(12) 0.0273(11) 0.0019(9) -0.0018(9) -0.0002(9)
C16 0.0461(13) 0.0566(15) 0.0283(11) 0.0031(10) -0.0103(10) -0.0084(12)
C17 0.0340(12) 0.0615(16) 0.0432(14) 0.0193(12) -0.0148(10) -0.0055(11)
C18 0.0256(10) 0.0463(13) 0.0493(14) 0.0150(11) -0.0008(10) 0.0031(9)
C19 0.0239(9) 0.0330(10) 0.0318(10) 0.0071(9) 0.0006(8) 0.0010(7)
C20 0.0283(9) 0.0207(9) 0.0207(9) 0.0022(7) 0.0020(7) 0.0020(7)
C21 0.0296(10) 0.0276(10) 0.0288(10) -0.0005(8) 0.0024(8) -0.0034(8)
C22 0.0408(12) 0.0413(12) 0.0348(12) 0.0000(10) 0.0139(10) -0.0073(10)
C23 0.0613(15) 0.0392(12) 0.0278(11) -0.0069(9) 0.0136(10) -0.0062(11)
C24 0.0580(14) 0.0318(11) 0.0276(11) -0.0037(9) 0.0003(10) -0.0138(10)
C25 0.0363(11) 0.0294(10) 0.0264(10) 0.0032(8) 0.0005(9) -0.0092(8)
C26 0.0227(9) 0.0195(8) 0.0337(11) 0.0004(8) 0.0002(8) 0.0004(7)
C27 0.0282(10) 0.0216(9) 0.0365(11) -0.0022(8) 0.0039(8) -0.0003(7)
C28 0.0259(9) 0.0322(10) 0.0504(13) -0.0025(10) 0.0114(10) 0.0030(8)
C29 0.0232(10) 0.0442(13) 0.0576(15) 0.0018(11) -0.0026(10) 0.0012(9)
C30 0.0305(11) 0.0448(13) 0.0392(12) 0.0012(10) -0.0060(9) 0.0032(9)
C31 0.0264(10) 0.0295(10) 0.0345(11) -0.0019(9) 0.0005(9) 0.0032(8)
C32 0.0363(12) 0.0441(13) 0.0377(12) -0.0087(10) 0.0069(10) 0.0072(10)
C33 0.0239(12) 0.096(2) 0.079(2) -0.0001(17) -0.0040(13) 0.0050(13)
C34 0.0364(12) 0.0535(14) 0.0293(11) -0.0010(10) -0.0002(10) 0.0088(10)
C35 0.0238(9) 0.0170(8) 0.0368(11) 0.0046(8) 0.0004(8) 0.0007(7)
C36 0.0238(9) 0.0167(9) 0.0512(13) -0.0012(8) -0.0004(9) 0.0014(7)
C37 0.0278(10) 0.0227(10) 0.0651(16) 0.0023(10) 0.0010(10) -0.0059(8)
C38 0.0349(11) 0.0276(11) 0.0584(15) 0.0139(10) 0.0052(11) -0.0023(9)
C39 0.0404(12) 0.0327(11) 0.0404(12) 0.0122(10) 0.0012(10) -0.0026(9)
C40 0.0327(10) 0.0236(9) 0.0385(12) 0.0088(8) -0.0033(9) -0.0038(8)
C41 0.0301(10) 0.0287(10) 0.0500(13) -0.0093(10) -0.0009(10) -0.0045(8)
C42 0.0513(15) 0.0562(16) 0.072(2) 0.0226(14) 0.0127(14) -0.0156(13)
C43 0.0451(13) 0.0494(14) 0.0396(13) 0.0153(11) -0.0125(11) -0.0142(11)
C44 0.104(3) 0.069(2) 0.269(7) 0.101(4) 0.077(4) 0.047(2)
C45 0.075(2) 0.0460(16) 0.119(3) 0.0244(19) -0.012(2) 0.0163(15)
C46 0.087(2) 0.0510(17) 0.111(3) 0.0049(19) 0.011(2) 0.0351(17)
C47 0.052(2) 0.062(2) 0.345(8) 0.080(4) 0.039(3) 0.0312(17)
C48 0.0621(17) 0.0631(17) 0.0362(13) 0.0000(12) -0.0015(12) 0.0146(13)
C49 0.0668(17) 0.0472(14) 0.0527(15) -0.0031(13) -0.0014(15) 0.0018(12)
C50 0.0689(18) 0.0556(16) 0.0470(15) -0.0106(13) -0.0031(14) 0.0145(14)
C51 0.0660(18) 0.0677(19) 0.0518(16) -0.0014(15) 0.0012(15) -0.0002(15)
C52 0.085(2) 0.0530(16) 0.0598(19) -0.0020(14) -0.0024(17) -0.0059(15)
C53 0.088(2) 0.0502(16) 0.0426(15) -0.0050(12) -0.0051(14) 0.0170(15)
C54 0.078(2) 0.095(3) 0.073(2) 0.000(2) 0.0160(19) 0.014(2)

loop_
_atom_type_symbol
_atom_type_description
_atom_type_scat_dispersion_real
_atom_type_scat_dispersion_imag
_atom_type_scat_source
C C 0.0033 0.0016 'International Tables Vol C Tables 4.2.6.8 and 6.1.1.4'
H H 0 0 'International Tables Vol C Tables 4.2.6.8 and 6.1.1.4'
Cl Cl 0.1484 0.1585 'International Tables Vol C Tables 4.2.6.8 and 6.1.1.4'
Mg Mg 0.0486 0.0363 'International Tables Vol C Tables 4.2.6.8 and 6.1.1.4'
N N 0.0061 0.0033 'International Tables Vol C Tables 4.2.6.8 and 6.1.1.4'
O O 0.0106 0.006 'International Tables Vol C Tables 4.2.6.8 and 6.1.1.4'
P P 0.1023 0.0942 'International Tables Vol C Tables 4.2.6.8 and 6.1.1.4'

loop_
_geom_angle_atom_site_label_1
_geom_angle_atom_site_label_2
_geom_angle_atom_site_label_3
_geom_angle
O1 Mg N2 105.97(8)
O1 Mg N1 102.95(7)
N2 Mg N1 110.07(7)
O1 Mg Cl 102.38(7)
N2 Mg Cl 115.87(6)
N1 Mg Cl 117.67(6)
N1 P1 C1 110.09(8)
N1 P1 C2 111.57(8)
C1 P1 C2 114.89(9)
N1 P1 C8 114.56(8)
C1 P1 C8 102.89(9)
C2 P1 C8 102.48(8)
N2 P2 C1 111.27(8)
N2 P2 C20 107.97(8)
C1 P2 C20 118.07(9)
N2 P2 C14 116.08(8)
C1 P2 C14 100.40(9)
C20 P2 C14 102.98(9)
C44 O1 C47 106.6(2)
C44 O1 Mg 125.0(2)
C47 O1 Mg 124.6(2)
C26 N1 P1 120.67(12)
C26 N1 Mg 126.46(12)
P1 N1 Mg 112.56(8)
C35 N2 P2 120.08(12)
C35 N2 Mg 127.21(12)
P2 N2 Mg 112.66(8)
P1 C1 P2 138.09(12)
C3 C2 C7 118.03(17)
C3 C2 P1 118.48(14)
C7 C2 P1 123.49(14)
C4 C3 C2 120.88(19)
C5 C4 C3 120.5(2)
C4 C5 C6 119.57(19)
C7 C6 C5 120.3(2)
C6 C7 C2 120.65(19)
C13 C8 C9 118.85(17)
C13 C8 P1 123.85(15)
C9 C8 P1 117.29(14)
C10 C9 C8 120.12(18)
C11 C10 C9 120.70(19)
C10 C11 C12 119.6(2)
C13 C12 C11 120.21(19)
C12 C13 C8 120.51(19)
C15 C14 C19 118.54(18)
C15 C14 P2 117.77(15)
C19 C14 P2 123.47(15)
C16 C15 C14 120.9(2)
C15 C16 C17 120.2(2)
C18 C17 C16 119.6(2)
C17 C18 C19 120.8(2)
C18 C19 C14 119.9(2)
C25 C20 C21 118.86(18)
C25 C20 P2 120.77(15)
C21 C20 P2 120.16(14)
C22 C21 C20 120.36(19)
C21 C22 C23 119.9(2)
C24 C23 C22 120.3(2)
C23 C24 C25 119.5(2)
C24 C25 C20 121.00(19)
C27 C26 C31 119.27(17)
C27 C26 N1 121.12(17)
C31 C26 N1 119.60(17)
C28 C27 C26 118.72(19)
C28 C27 C32 119.25(19)
C26 C27 C32 122.03(18)
C29 C28 C27 122.5(2)
C30 C29 C28 117.7(2)
C30 C29 C33 121.0(2)
C28 C29 C33 121.2(2)
C29 C30 C31 122.3(2)
C30 C31 C26 119.37(19)
C30 C31 C34 119.6(2)
C26 C31 C34 121.06(18)
C40 C35 C36 118.41(18)
C40 C35 N2 121.67(17)
C36 C35 N2 119.87(18)
C37 C36 C35 118.7(2)
C37 C36 C41 119.66(19)
C35 C36 C41 121.67(19)
C38 C37 C36 123.0(2)
C37 C38 C39 117.3(2)
C37 C38 C42 121.3(2)
C39 C38 C42 121.4(2)
C38 C39 C40 122.4(2)
C39 C40 C35 119.86(19)
C39 C40 C43 117.8(2)
C35 C40 C43 122.34(19)
O1 C44 C45 109.5(3)
C46 C45 C44 103.8(3)
C47 C46 C45 107.1(3)
C46 C47 O1 110.8(3)
C49 C48 C53 117.7(3)
C49 C48 C54 121.1(3)
C53 C48 C54 121.2(3)
C50 C49 C48 121.2(3)
C51 C50 C49 120.2(3)
C50 C51 C52 119.1(3)
C53 C52 C51 120.7(3)
C52 C53 C48 121.1(3)

loop_
_geom_bond_atom_site_label_1
_geom_bond_atom_site_label_2
_geom_bond_distance
Mg O1 2.0282(18)
Mg N2 2.0403(17)
Mg N1 2.0454(16)
Mg Cl 2.3148(10)
P1 N1 1.6184(15)
P1 C1 1.7150(17)
P1 C2 1.8308(18)
P1 C8 1.8331(19)
P2 N2 1.6248(15)
P2 C1 1.7152(18)
P2 C20 1.8214(19)
P2 C14 1.8314(18)
O1 C44 1.392(4)
O1 C47 1.429(4)
N1 C26 1.439(2)
N2 C35 1.438(2)
C2 C3 1.391(3)
C2 C7 1.402(3)
C3 C4 1.391(3)
C4 C5 1.373(3)
C5 C6 1.387(3)
C6 C7 1.386(3)
C8 C13 1.391(3)
C8 C9 1.401(3)
C9 C10 1.382(3)
C10 C11 1.380(3)
C11 C12 1.387(3)
C12 C13 1.386(3)
C14 C15 1.391(3)
C14 C19 1.398(3)
C15 C16 1.379(3)
C16 C17 1.386(4)
C17 C18 1.370(4)
C18 C19 1.391(3)
C20 C25 1.389(3)
C20 C21 1.396(3)
C21 C22 1.385(3)
C22 C23 1.389(3)
C23 C24 1.381(3)
C24 C25 1.389(3)
C26 C27 1.406(3)
C26 C31 1.407(3)
C27 C28 1.400(3)
C27 C32 1.501(3)
C28 C29 1.383(4)
C29 C30 1.381(3)
C29 C33 1.520(3)
C30 C31 1.390(3)
C31 C34 1.504(3)
C35 C40 1.409(3)
C35 C36 1.416(3)
C36 C37 1.400(3)
C36 C41 1.501(3)
C37 C38 1.378(4)
C38 C39 1.386(3)
C38 C42 1.502(3)
C39 C40 1.388(3)
C40 C43 1.506(3)
C44 C45 1.484(4)
C45 C46 1.473(5)
C46 C47 1.383(4)
C48 C49 1.388(4)
C48 C53 1.390(4)
C48 C54 1.507(4)
C49 C50 1.379(4)
C50 C51 1.374(4)
C51 C52 1.384(4)
C52 C53 1.362(4)
